data_4023602
loop_
_publ_author_name
'Ravindranath Nasi'
'Brian O. Patrick'
'Lyann Sim'
'David R. Rose'
'B. Mario Pinto'

_publ_section_title
;
 Studies Directed toward the Stereochemical Structure Determination of
 the Naturally Occurring Glucosidase Inhibitor, Kotalanol: Synthesis
 and Inhibitory Activities against Human Maltase Glucoamylase of
 Seven-Carbon, Chain-Extended Homologues of Salacinol
;
_journal_name_full 'Journal of Organic Chemistry'
_journal_page_first 6172
_journal_page_last 6181
_journal_paper_doi 10.1021/jo800855n
_journal_volume 73
_journal_year 2008
_chemical_formula_sum 'C34 H42 O11 S'
_chemical_formula_weight 658.74
_chemical_name_systematic
;
 ?
;
_space_group_IT_number 4
_symmetry_cell_setting monoclinic
_symmetry_space_group_name_Hall 'P 2yb'
_symmetry_space_group_name_H-M 'P 1 21 1'
_atom_sites_solution_hydrogens geom
_atom_sites_solution_primary direct
_atom_sites_solution_secondary difmap
_audit_creation_method SHELXL-97
_cell_angle_alpha 90.00
_cell_angle_beta 95.461(7)
_cell_angle_gamma 90.00
_cell_formula_units_Z 4
_cell_length_a 11.9908(14)
_cell_length_b 18.563(2)
_cell_length_c 15.3829(17)
_cell_measurement_reflns_used 5865
_cell_measurement_temperature 296(2)
_cell_measurement_theta_max 20.82
_cell_measurement_theta_min 2.26
_cell_volume 3408.5(7)
_computing_structure_refinement 'SHELXL-97 (Sheldrick, 1997)'
_diffrn_ambient_temperature 296(2)
_diffrn_measured_fraction_theta_full 0.994
_diffrn_measured_fraction_theta_max 0.994
_diffrn_measurement_device_type 'Bruker X8 APEX II'
_diffrn_measurement_method 'area detector'
_diffrn_radiation_monochromator graphite
_diffrn_radiation_source 'fine-focus sealed tube'
_diffrn_radiation_type MoK\a
_diffrn_radiation_wavelength 0.71073
_diffrn_reflns_av_R_equivalents 0.0361
_diffrn_reflns_av_sigmaI/netI 0.0388
_diffrn_reflns_limit_h_max 14
_diffrn_reflns_limit_h_min -14
_diffrn_reflns_limit_k_max 22
_diffrn_reflns_limit_k_min -22
_diffrn_reflns_limit_l_max 18
_diffrn_reflns_limit_l_min -18
_diffrn_reflns_number 53527
_diffrn_reflns_theta_full 25.25
_diffrn_reflns_theta_max 25.25
_diffrn_reflns_theta_min 1.71
_exptl_absorpt_coefficient_mu 0.153
_exptl_absorpt_correction_T_max 0.977
_exptl_absorpt_correction_T_min 0.853
_exptl_absorpt_correction_type multi-scan
_exptl_crystal_colour colourless
_exptl_crystal_density_diffrn 1.284
_exptl_crystal_density_method 'not measured'
_exptl_crystal_description tablet
_exptl_crystal_F_000 1400
_exptl_crystal_size_max 0.50
_exptl_crystal_size_mid 0.40
_exptl_crystal_size_min 0.15
_refine_diff_density_max 0.503
_refine_diff_density_min -0.240
_refine_diff_density_rms 0.035
_refine_ls_abs_structure_details 'Flack H D (1983), Acta Cryst. A39, 876-881'
_refine_ls_abs_structure_Flack -0.01(7)
_refine_ls_extinction_method none
_refine_ls_goodness_of_fit_ref 1.009
_refine_ls_hydrogen_treatment constr
_refine_ls_matrix_type fullcycle
_refine_ls_number_parameters 817
_refine_ls_number_reflns 12269
_refine_ls_number_restraints 1
_refine_ls_restrained_S_all 1.009
_refine_ls_R_factor_all 0.0855
_refine_ls_R_factor_gt 0.0467
_refine_ls_shift/su_max 0.005
_refine_ls_shift/su_mean 0.003
_refine_ls_structure_factor_coef Fsqd
_refine_ls_weighting_details 'calc w=1/[\s^2^(Fo^2^)+(0.0612P)^2^+0.6847P] where P=(Fo^2^+2Fc^2^)/3'
_refine_ls_weighting_scheme calc
_refine_ls_wR_factor_gt 0.1086
_refine_ls_wR_factor_ref 0.1282
_reflns_number_gt 8176
_reflns_number_total 12269
_reflns_threshold_expression >2sigma(I)
_cod_data_source_file jo800855n-file002.cif
_cod_data_source_block Compound_14b
_cod_original_sg_symbol_H-M 'P 21'
_cod_database_code 4023602

loop_
_symmetry_equiv_pos_as_xyz
'x, y, z'
'-x, y+1/2, -z'

loop_
_atom_site_label
_atom_site_type_symbol
_atom_site_fract_x
_atom_site_fract_y
_atom_site_fract_z
_atom_site_U_iso_or_equiv
_atom_site_adp_type
_atom_site_occupancy
_atom_site_symmetry_multiplicity
_atom_site_calc_flag
_atom_site_refinement_flags
_atom_site_disorder_assembly
_atom_site_disorder_group
O21 O 0.63057(19) -0.10835(12) 1.17703(15) 0.0620(6) Uani 1 1 d . . .
C1 C 0.3231(3) -0.2807(3) 0.9782(2) 0.0796(12) Uani 1 1 d . . .
H1A H 0.3970 -0.2607 0.9936 0.096 Uiso 1 1 calc R . .
H1B H 0.3308 -0.3200 0.9377 0.096 Uiso 1 1 calc R . .
C2 C 0.2780(3) -0.3104(2) 1.0605(2) 0.0598(8) Uani 1 1 d . . .
H2 H 0.2127 -0.3414 1.0458 0.072 Uiso 1 1 calc R . .
C3 C 0.2495(3) -0.24882(17) 1.12059(19) 0.0513(8) Uani 1 1 d . . .
H3 H 0.3192 -0.2239 1.1407 0.062 Uiso 1 1 calc R . .
C4 C 0.1926(3) -0.26995(17) 1.1991(2) 0.0504(7) Uani 1 1 d . . .
H4 H 0.2434 -0.3009 1.2362 0.061 Uiso 1 1 calc R . .
C5 C 0.1595(2) -0.20651(16) 1.25290(18) 0.0461(7) Uani 1 1 d . . .
H5 H 0.1039 -0.1778 1.2173 0.055 Uiso 1 1 calc R . .
C6 C 0.2547(2) -0.15775(17) 1.2865(2) 0.0514(7) Uani 1 1 d . A .
H6 H 0.2839 -0.1339 1.2365 0.062 Uiso 1 1 calc R . .
C7 C 0.2161(3) -0.10095(18) 1.3465(2) 0.0600(9) Uani 1 1 d . . .
H7A H 0.1468 -0.0796 1.3207 0.072 Uiso 1 1 calc R . .
H7B H 0.2018 -0.1227 1.4017 0.072 Uiso 1 1 calc R . .
C8 C 0.3796(4) -0.4201(2) 1.0782(3) 0.1002(15) Uani 1 1 d . . .
H8A H 0.3928 -0.4193 1.0170 0.120 Uiso 1 1 calc R . .
H8B H 0.3129 -0.4485 1.0843 0.120 Uiso 1 1 calc R . .
C9 C 0.4764(3) -0.4524(2) 1.1302(3) 0.0727(10) Uani 1 1 d . . .
C10 C 0.5676(4) -0.4723(3) 1.0905(3) 0.0930(13) Uani 1 1 d . . .
H10 H 0.5679 -0.4663 1.0305 0.112 Uiso 1 1 calc R . .
C11 C 0.6589(5) -0.5008(3) 1.1374(5) 0.1166(19) Uani 1 1 d . . .
H11 H 0.7210 -0.5136 1.1089 0.140 Uiso 1 1 calc R . .
C12 C 0.6609(5) -0.5109(3) 1.2236(6) 0.1185(19) Uani 1 1 d . . .
H12 H 0.7242 -0.5295 1.2556 0.142 Uiso 1 1 calc R . .
C13 C 0.5693(6) -0.4936(4) 1.2631(4) 0.1252(19) Uani 1 1 d . . .
H13 H 0.5683 -0.5022 1.3225 0.150 Uiso 1 1 calc R . .
C14 C 0.4782(4) -0.4636(3) 1.2178(3) 0.1034(15) Uani 1 1 d . . .
H14 H 0.4166 -0.4506 1.2468 0.124 Uiso 1 1 calc R . .
C15 C 0.0374(3) -0.33676(19) 1.2428(2) 0.0587(8) Uani 1 1 d . . .
C16 C -0.0665(3) -0.3737(3) 1.2015(3) 0.0865(12) Uani 1 1 d . . .
H16A H -0.0454 -0.4134 1.1667 0.130 Uiso 1 1 calc R . .
H16B H -0.1103 -0.3401 1.1653 0.130 Uiso 1 1 calc R . .
H16C H -0.1100 -0.3911 1.2464 0.130 Uiso 1 1 calc R . .
C17 C 0.1444(5) -0.4462(2) 1.2560(4) 0.1175(17) Uani 1 1 d . . .
H17A H 0.0836 -0.4801 1.2498 0.176 Uiso 1 1 calc R . .
H17B H 0.2061 -0.4667 1.2920 0.176 Uiso 1 1 calc R . .
H17C H 0.1676 -0.4352 1.1995 0.176 Uiso 1 1 calc R . .
C18 C 0.0110(3) -0.27564(19) 1.3039(2) 0.0567(8) Uani 1 1 d . . .
C19 C -0.0258(3) -0.3036(2) 1.3892(2) 0.0773(11) Uani 1 1 d . . .
H19A H -0.0494 -0.2640 1.4231 0.116 Uiso 1 1 calc R . .
H19B H 0.0357 -0.3280 1.4212 0.116 Uiso 1 1 calc R . .
H19C H -0.0870 -0.3366 1.3773 0.116 Uiso 1 1 calc R . .
C20 C -0.1128(3) -0.1740(3) 1.3013(3) 0.0930(13) Uani 1 1 d . . .
H20A H -0.1578 -0.1914 1.3453 0.139 Uiso 1 1 calc R . .
H20B H -0.1577 -0.1442 1.2608 0.139 Uiso 1 1 calc R . .
H20C H -0.0514 -0.1464 1.3285 0.139 Uiso 1 1 calc R . .
C21 C 0.2827(4) -0.0058(3) 1.4369(4) 0.1044(16) Uani 1 1 d . . .
H21A H 0.3433 0.0288 1.4460 0.125 Uiso 1 1 calc R . .
H21B H 0.2863 -0.0372 1.4874 0.125 Uiso 1 1 calc R . .
C22 C 0.1741(3) 0.0333(2) 1.4295(3) 0.0644(9) Uani 1 1 d . . .
C23 C 0.0863(5) 0.0149(3) 1.4726(4) 0.1100(17) Uani 1 1 d . . .
H23 H 0.0948 -0.0239 1.5109 0.132 Uiso 1 1 calc R . .
C24 C -0.0129(5) 0.0488(3) 1.4642(5) 0.125(2) Uani 1 1 d . . .
H24 H -0.0715 0.0339 1.4954 0.150 Uiso 1 1 calc R . .
C25 C -0.0248(5) 0.1051(4) 1.4091(5) 0.127(2) Uani 1 1 d . . .
H25 H -0.0931 0.1290 1.4006 0.152 Uiso 1 1 calc R . .
C26 C 0.0643(6) 0.1275(3) 1.3652(3) 0.1150(17) Uani 1 1 d . . .
H26 H 0.0573 0.1678 1.3291 0.138 Uiso 1 1 calc R . .
C27 C 0.1607(4) 0.0909(3) 1.3750(3) 0.0963(13) Uani 1 1 d . . .
H27 H 0.2197 0.1051 1.3438 0.116 Uiso 1 1 calc R . .
C28 C 0.4519(5) -0.1655(4) 1.3349(6) 0.061(2) Uiso 0.547(9) 1 d P A 1
H28A H 0.4673 -0.1477 1.2779 0.073 Uiso 0.547(9) 1 calc PR A 1
H28B H 0.4541 -0.1252 1.3751 0.073 Uiso 0.547(9) 1 calc PR A 1
C29 C 0.5327(6) -0.2184(3) 1.3650(5) 0.089(6) Uiso 0.547(9) 1 d PG A 1
C30 C 0.5598(5) -0.2787(4) 1.3178(4) 0.081(2) Uiso 0.547(9) 1 d PG A 1
H30 H 0.5264 -0.2858 1.2614 0.097 Uiso 0.547(9) 1 calc PR A 1
C31 C 0.6368(5) -0.3285(3) 1.3549(4) 0.107(3) Uiso 0.547(9) 1 d PG A 1
H31 H 0.6549 -0.3689 1.3233 0.129 Uiso 0.547(9) 1 calc PR A 1
C32 C 0.6867(5) -0.3180(4) 1.4393(4) 0.089(3) Uiso 0.547(9) 1 d PG A 1
H32 H 0.7382 -0.3513 1.4641 0.106 Uiso 0.547(9) 1 calc PR A 1
C33 C 0.6596(6) -0.2577(4) 1.4865(3) 0.114(3) Uiso 0.547(9) 1 d PG A 1
H33 H 0.6930 -0.2506 1.5429 0.136 Uiso 0.547(9) 1 calc PR A 1
C34 C 0.5826(7) -0.2079(4) 1.4494(5) 0.108(3) Uiso 0.547(9) 1 d PG A 1
H34 H 0.5645 -0.1675 1.4810 0.130 Uiso 0.547(9) 1 calc PR A 1
C28B C 0.4472(7) -0.1871(6) 1.3020(7) 0.064(3) Uiso 0.453(9) 1 d P A 2
H28C H 0.4591 -0.1358 1.2956 0.077 Uiso 0.453(9) 1 calc PR A 2
H28D H 0.4550 -0.2104 1.2465 0.077 Uiso 0.453(9) 1 calc PR A 2
C29B C 0.5306(6) -0.2180(3) 1.3726(5) 0.036(4) Uiso 0.453(9) 1 d PG A 2
C30B C 0.5724(6) -0.2861(3) 1.3571(5) 0.092(3) Uiso 0.453(9) 1 d PG A 2
H30B H 0.5474 -0.3108 1.3063 0.111 Uiso 0.453(9) 1 calc PR A 2
C31B C 0.6516(7) -0.3174(3) 1.4174(6) 0.124(5) Uiso 0.453(9) 1 d PG A 2
H31B H 0.6795 -0.3630 1.4070 0.149 Uiso 0.453(9) 1 calc PR A 2
C33B C 0.6890(6) -0.2806(5) 1.4933(5) 0.100(4) Uiso 0.453(9) 1 d PG A 2
H33B H 0.7419 -0.3015 1.5336 0.120 Uiso 0.453(9) 1 calc PR A 2
C32B C 0.6472(7) -0.2124(5) 1.5088(5) 0.126(5) Uiso 0.453(9) 1 d PG A 2
H32B H 0.6722 -0.1877 1.5596 0.151 Uiso 0.453(9) 1 calc PR A 2
C34B C 0.5680(7) -0.1811(3) 1.4485(5) 0.110(4) Uiso 0.453(9) 1 d PG A 2
H34B H 0.5401 -0.1355 1.4589 0.132 Uiso 0.453(9) 1 calc PR A 2
O1 O 0.3295(2) -0.12599(16) 1.02561(19) 0.0874(8) Uani 1 1 d . . .
O2 O 0.1459(2) -0.12085(18) 0.94587(18) 0.0971(10) Uani 1 1 d . . .
O3 O 0.2520(2) -0.22537(17) 0.93476(17) 0.0910(8) Uani 1 1 d . . .
O4 O 0.17682(17) -0.19791(13) 1.06979(14) 0.0594(6) Uani 1 1 d . . .
O5 O 0.36441(19) -0.34859(12) 1.10862(15) 0.0646(6) Uani 1 1 d . . .
O6 O 0.09380(17) -0.30991(12) 1.17166(13) 0.0584(6) Uani 1 1 d . . .
O7 O 0.1087(2) -0.38241(13) 1.29525(17) 0.0740(7) Uani 1 1 d . . .
O8 O -0.07079(18) -0.23318(14) 1.25635(15) 0.0667(6) Uani 1 1 d . . .
O9 O 0.10869(16) -0.23368(11) 1.32681(13) 0.0507(5) Uani 1 1 d . . .
O10 O 0.2977(2) -0.04777(15) 1.36073(19) 0.0813(8) Uani 1 1 d . . .
O11 O 0.34106(16) -0.20054(11) 1.32935(14) 0.0516(5) Uani 1 1 d . . .
S1 S 0.23088(8) -0.16012(6) 0.99377(6) 0.0690(3) Uani 1 1 d . . .
C35 C 0.6790(4) 0.1526(3) 1.5284(3) 0.0843(12) Uani 1 1 d . B 1
H35A H 0.7570 0.1382 1.5314 0.101 Uiso 1 1 calc R B 1
H35B H 0.6752 0.1941 1.5662 0.101 Uiso 1 1 calc R B 1
C36 C 0.6455(3) 0.17722(19) 1.4365(2) 0.0580(8) Uani 1 1 d . . .
H36 H 0.5801 0.2090 1.4350 0.070 Uiso 1 1 calc R B 1
C37 C 0.6212(2) 0.11415(17) 1.3751(2) 0.0499(7) Uani 1 1 d . B .
H37 H 0.6929 0.0915 1.3656 0.060 Uiso 1 1 calc R . .
C38 C 0.5625(2) 0.13157(16) 1.28755(19) 0.0470(7) Uani 1 1 d . . .
H38 H 0.6138 0.1594 1.2547 0.056 Uiso 1 1 calc R B .
C39 C 0.5218(2) 0.06733(16) 1.23301(19) 0.0468(7) Uani 1 1 d . B .
H39 H 0.4645 0.0419 1.2625 0.056 Uiso 1 1 calc R . .
C40 C 0.6131(2) 0.01502(16) 1.2154(2) 0.0484(7) Uani 1 1 d . . .
H40 H 0.6427 -0.0068 1.2708 0.058 Uiso 1 1 calc R B .
C41 C 0.5699(3) -0.04438(17) 1.1537(2) 0.0590(8) Uani 1 1 d . B .
H41A H 0.4906 -0.0520 1.1581 0.071 Uiso 1 1 calc R . .
H41B H 0.5801 -0.0312 1.0940 0.071 Uiso 1 1 calc R . .
C42 C 0.7550(4) 0.2844(2) 1.4313(3) 0.0850(12) Uani 1 1 d . . .
H42A H 0.7663 0.2856 1.4945 0.102 Uiso 1 1 calc R B .
H42B H 0.6912 0.3146 1.4126 0.102 Uiso 1 1 calc R . .
C43 C 0.8561(3) 0.31134(18) 1.3937(2) 0.0640(9) Uani 1 1 d . B .
C44 C 0.9486(4) 0.3312(2) 1.4455(3) 0.0859(12) Uani 1 1 d . . .
H44 H 0.9472 0.3291 1.5058 0.103 Uiso 1 1 calc R B .
C45 C 1.0441(4) 0.3543(3) 1.4120(4) 0.1038(15) Uani 1 1 d . B .
H45 H 1.1068 0.3670 1.4491 0.125 Uiso 1 1 calc R . .
C46 C 1.0466(4) 0.3585(3) 1.3244(4) 0.1014(14) Uani 1 1 d . . .
H46 H 1.1112 0.3740 1.3011 0.122 Uiso 1 1 calc R B .
C47 C 0.9566(5) 0.3405(4) 1.2719(4) 0.129(2) Uani 1 1 d . B .
H47 H 0.9584 0.3441 1.2117 0.155 Uiso 1 1 calc R . .
C48 C 0.8611(4) 0.3165(3) 1.3049(3) 0.1105(17) Uani 1 1 d . . .
H48 H 0.7992 0.3036 1.2671 0.133 Uiso 1 1 calc R B .
C49 C 0.4125(3) 0.20257(18) 1.2200(2) 0.0574(8) Uani 1 1 d . . .
C50 C 0.3139(3) 0.2451(2) 1.2458(3) 0.0782(11) Uani 1 1 d . B .
H50A H 0.3401 0.2840 1.2834 0.117 Uiso 1 1 calc R . .
H50B H 0.2662 0.2142 1.2761 0.117 Uiso 1 1 calc R . .
H50C H 0.2725 0.2641 1.1944 0.117 Uiso 1 1 calc R . .
C51 C 0.5308(3) 0.3068(2) 1.2178(3) 0.0826(11) Uani 1 1 d . . .
H51A H 0.4714 0.3407 1.2233 0.124 Uiso 1 1 calc R B .
H51B H 0.5856 0.3279 1.1839 0.124 Uiso 1 1 calc R . .
H51C H 0.5653 0.2946 1.2748 0.124 Uiso 1 1 calc R . .
C52 C 0.3797(3) 0.13991(18) 1.1581(2) 0.0567(8) Uani 1 1 d . B .
C53 C 0.3427(3) 0.1651(2) 1.0658(2) 0.0737(10) Uani 1 1 d . . .
H53A H 0.3192 0.1244 1.0302 0.111 Uiso 1 1 calc R B .
H53B H 0.4041 0.1887 1.0418 0.111 Uiso 1 1 calc R . .
H53C H 0.2814 0.1982 1.0671 0.111 Uiso 1 1 calc R . .
C54 C 0.2555(3) 0.0384(2) 1.1568(3) 0.0894(13) Uani 1 1 d . B .
H54A H 0.2207 0.0484 1.0992 0.134 Uiso 1 1 calc R . .
H54B H 0.2018 0.0166 1.1911 0.134 Uiso 1 1 calc R . .
H54C H 0.3174 0.0062 1.1529 0.134 Uiso 1 1 calc R . .
C55 C 0.6173(3) -0.16281(19) 1.1120(3) 0.0729(10) Uani 1 1 d . . .
H55A H 0.5409 -0.1619 1.0848 0.087 Uiso 1 1 calc R . .
H55B H 0.6303 -0.2096 1.1392 0.087 Uiso 1 1 calc R . .
C56 C 0.6962(3) -0.15275(17) 1.0437(2) 0.0578(8) Uani 1 1 d . . .
C57 C 0.6656(4) -0.1181(2) 0.9670(3) 0.0744(11) Uani 1 1 d . . .
H57 H 0.5919 -0.1031 0.9545 0.089 Uiso 1 1 calc R . .
C58 C 0.7424(6) -0.1051(3) 0.9076(3) 0.1004(15) Uani 1 1 d . . .
H58 H 0.7209 -0.0806 0.8559 0.120 Uiso 1 1 calc R . .
C59 C 0.8493(5) -0.1280(3) 0.9251(4) 0.1062(16) Uani 1 1 d . . .
H59 H 0.9014 -0.1192 0.8852 0.127 Uiso 1 1 calc R . .
C60 C 0.8810(3) -0.1638(3) 1.0000(4) 0.0963(15) Uani 1 1 d . . .
H60 H 0.9546 -0.1796 1.0111 0.116 Uiso 1 1 calc R . .
C61 C 0.8050(3) -0.1769(2) 1.0598(3) 0.0766(11) Uani 1 1 d . . .
H61 H 0.8270 -0.2021 1.1109 0.092 Uiso 1 1 calc R . .
C62 C 0.8063(3) 0.0226(2) 1.1922(3) 0.0698(10) Uani 1 1 d . . .
H62A H 0.8009 -0.0271 1.1726 0.084 Uiso 1 1 calc R B .
H62B H 0.8347 0.0229 1.2534 0.084 Uiso 1 1 calc R . .
C63 C 0.8840(3) 0.0631(2) 1.1402(2) 0.0600(9) Uani 1 1 d . B .
C64 C 0.9272(3) 0.0304(2) 1.0708(3) 0.0781(11) Uani 1 1 d . . .
H64 H 0.9087 -0.0173 1.0581 0.094 Uiso 1 1 calc R B .
C65 C 0.9956(4) 0.0653(4) 1.0204(3) 0.1030(15) Uani 1 1 d . B .
H65 H 1.0242 0.0416 0.9741 0.124 Uiso 1 1 calc R . .
C66 C 1.0224(3) 0.1346(4) 1.0373(4) 0.0983(16) Uani 1 1 d . . .
H66 H 1.0699 0.1586 1.0027 0.118 Uiso 1 1 calc R B .
C67 C 0.9814(4) 0.1692(3) 1.1034(4) 0.0998(15) Uani 1 1 d . B .
H67 H 1.0003 0.2171 1.1148 0.120 Uiso 1 1 calc R . .
C68 C 0.9094(4) 0.1329(2) 1.1556(3) 0.0870(12) Uani 1 1 d . . .
H68 H 0.8794 0.1571 1.2009 0.104 Uiso 1 1 calc R B .
O12 O 0.5351(3) -0.0107(2) 1.5446(2) 0.1167(11) Uani 1 1 d . . .
O13 O 0.7077(3) -0.0111(2) 1.4801(3) 0.1407(16) Uani 1 1 d . . .
O14 O 0.6199(4) 0.0965(3) 1.5645(3) 0.0760(19) Uani 0.610(8) 1 d P B 1
O14B O 0.7099(5) 0.0850(4) 1.5293(4) 0.062(3) Uani 0.390(8) 1 d P B 2
O15 O 0.55438(17) 0.06116(12) 1.41826(14) 0.0578(6) Uani 1 1 d . . .
O16 O 0.73448(19) 0.21262(12) 1.40222(15) 0.0628(6) Uani 1 1 d . B .
O17 O 0.46728(17) 0.17603(12) 1.30033(13) 0.0561(5) Uani 1 1 d . B .
O18 O 0.48698(19) 0.24427(13) 1.17591(16) 0.0666(6) Uani 1 1 d . B .
O19 O 0.29479(19) 0.10390(13) 1.19690(17) 0.0693(6) Uani 1 1 d . . .
O20 O 0.47263(17) 0.09405(11) 1.15073(13) 0.0531(5) Uani 1 1 d . . .
O22 O 0.69991(17) 0.05522(11) 1.18168(15) 0.0578(6) Uani 1 1 d . B .
S2 S 0.61572(11) 0.02588(7) 1.50115(8) 0.0876(3) Uani 1 1 d . B .

loop_
_atom_site_aniso_label
_atom_site_aniso_U_11
_atom_site_aniso_U_22
_atom_site_aniso_U_33
_atom_site_aniso_U_23
_atom_site_aniso_U_13
_atom_site_aniso_U_12
O21 0.0747(14) 0.0485(12) 0.0626(14) -0.0046(11) 0.0063(11) 0.0069(11)
C1 0.072(2) 0.122(3) 0.047(2) -0.001(2) 0.0154(18) 0.017(2)
C2 0.0564(19) 0.071(2) 0.0521(19) -0.0118(18) 0.0065(16) -0.0035(18)
C3 0.0522(17) 0.0538(18) 0.0484(18) -0.0018(15) 0.0067(15) -0.0043(15)
C4 0.0517(17) 0.0535(18) 0.0463(18) 0.0029(15) 0.0056(14) 0.0010(15)
C5 0.0535(17) 0.0471(16) 0.0383(16) 0.0101(14) 0.0068(14) 0.0063(14)
C6 0.0562(18) 0.0502(17) 0.0492(18) 0.0081(16) 0.0114(14) 0.0047(16)
C7 0.064(2) 0.0527(19) 0.065(2) -0.0025(17) 0.0121(17) 0.0013(17)
C8 0.121(4) 0.072(3) 0.106(4) -0.035(3) -0.004(3) 0.018(3)
C9 0.082(3) 0.060(2) 0.078(3) -0.026(2) 0.016(2) 0.009(2)
C10 0.102(3) 0.090(3) 0.091(3) -0.027(3) 0.032(3) -0.012(3)
C11 0.094(4) 0.103(4) 0.159(6) -0.048(4) 0.046(4) 0.002(3)
C12 0.095(4) 0.080(3) 0.178(7) -0.009(4) -0.005(4) 0.016(3)
C13 0.126(5) 0.156(5) 0.093(4) 0.025(4) 0.006(4) 0.005(4)
C14 0.093(3) 0.137(4) 0.084(3) -0.013(3) 0.029(3) 0.023(3)
C15 0.059(2) 0.0580(19) 0.060(2) 0.0074(18) 0.0121(17) -0.0087(17)
C16 0.078(2) 0.099(3) 0.085(3) -0.011(2) 0.020(2) -0.034(2)
C17 0.125(4) 0.069(3) 0.161(5) 0.011(3) 0.024(4) 0.010(3)
C18 0.0520(18) 0.067(2) 0.0512(19) 0.0092(17) 0.0042(16) -0.0065(17)
C19 0.078(2) 0.098(3) 0.059(2) 0.010(2) 0.0210(19) -0.013(2)
C20 0.076(3) 0.108(3) 0.093(3) 0.001(3) 0.003(2) 0.033(3)
C21 0.082(3) 0.105(3) 0.122(4) -0.049(3) -0.008(3) -0.002(3)
C22 0.057(2) 0.066(2) 0.071(2) -0.026(2) 0.0100(18) -0.0090(18)
C23 0.131(4) 0.073(3) 0.135(4) -0.025(3) 0.058(4) -0.013(3)
C24 0.087(4) 0.090(4) 0.210(7) -0.046(4) 0.073(4) -0.007(3)
C25 0.082(4) 0.129(5) 0.166(6) -0.066(5) -0.010(4) 0.018(4)
C26 0.131(5) 0.115(4) 0.096(4) 0.003(3) -0.004(3) 0.030(4)
C27 0.106(4) 0.097(3) 0.089(3) -0.007(3) 0.026(3) 0.005(3)
O1 0.0694(16) 0.098(2) 0.0933(19) 0.0245(16) -0.0011(14) -0.0310(15)
O2 0.0775(17) 0.135(3) 0.0773(18) 0.0516(19) -0.0029(14) -0.0126(17)
O3 0.102(2) 0.118(2) 0.0558(15) 0.0068(17) 0.0196(14) -0.0099(18)
O4 0.0560(12) 0.0726(14) 0.0508(13) 0.0192(12) 0.0108(10) 0.0015(11)
O5 0.0716(15) 0.0591(14) 0.0626(14) -0.0169(12) 0.0035(12) 0.0061(12)
O6 0.0607(13) 0.0647(13) 0.0515(13) -0.0028(11) 0.0138(11) -0.0138(12)
O7 0.0835(17) 0.0557(14) 0.0844(17) 0.0157(13) 0.0161(14) 0.0042(13)
O8 0.0570(13) 0.0824(16) 0.0598(14) 0.0016(13) 0.0020(11) 0.0098(13)
O9 0.0511(12) 0.0593(13) 0.0431(11) 0.0064(10) 0.0109(9) -0.0009(10)
O10 0.0587(14) 0.0738(16) 0.113(2) -0.0314(16) 0.0166(14) -0.0055(13)
O11 0.0441(11) 0.0493(11) 0.0613(13) 0.0094(11) 0.0043(10) -0.0001(10)
S1 0.0670(5) 0.0851(7) 0.0560(5) 0.0172(5) 0.0121(4) -0.0108(5)
C35 0.109(3) 0.085(3) 0.063(3) -0.017(2) 0.025(2) -0.009(3)
C36 0.0524(18) 0.068(2) 0.055(2) -0.0123(18) 0.0121(16) 0.0023(17)
C37 0.0455(16) 0.0538(18) 0.0515(18) -0.0043(16) 0.0098(14) 0.0025(14)
C38 0.0482(16) 0.0480(17) 0.0457(17) -0.0014(14) 0.0098(14) 0.0002(14)
C39 0.0519(17) 0.0463(16) 0.0424(17) 0.0037(14) 0.0051(14) 0.0006(14)
C40 0.0503(17) 0.0487(17) 0.0466(17) 0.0022(15) 0.0061(14) 0.0028(15)
C41 0.068(2) 0.0513(18) 0.058(2) -0.0006(17) 0.0045(17) 0.0058(17)
C42 0.100(3) 0.064(2) 0.093(3) -0.030(2) 0.025(2) -0.015(2)
C43 0.077(2) 0.055(2) 0.060(2) -0.0107(17) 0.0066(19) -0.0067(18)
C44 0.091(3) 0.104(3) 0.062(2) -0.004(2) 0.002(2) 0.005(3)
C45 0.084(3) 0.119(4) 0.107(4) -0.014(3) -0.002(3) -0.006(3)
C46 0.098(3) 0.090(3) 0.118(4) 0.007(3) 0.020(3) -0.029(3)
C47 0.130(4) 0.179(6) 0.082(3) 0.031(4) 0.025(3) -0.031(5)
C48 0.107(3) 0.150(5) 0.071(3) -0.006(3) -0.007(3) -0.030(3)
C49 0.0564(19) 0.0542(19) 0.062(2) 0.0096(17) 0.0087(17) 0.0066(16)
C50 0.073(2) 0.072(2) 0.091(3) 0.008(2) 0.010(2) 0.022(2)
C51 0.088(3) 0.059(2) 0.099(3) 0.000(2) -0.002(2) -0.009(2)
C52 0.0502(18) 0.0560(19) 0.064(2) 0.0103(17) 0.0053(16) 0.0028(16)
C53 0.078(2) 0.074(2) 0.066(2) 0.020(2) -0.0063(19) 0.008(2)
C54 0.073(2) 0.079(3) 0.111(3) 0.025(3) -0.016(2) -0.015(2)
C55 0.082(2) 0.0456(19) 0.092(3) -0.016(2) 0.015(2) -0.0050(18)
C56 0.063(2) 0.0431(17) 0.065(2) -0.0165(17) -0.0069(17) 0.0016(16)
C57 0.084(3) 0.074(2) 0.063(2) -0.023(2) -0.006(2) 0.015(2)
C58 0.153(5) 0.080(3) 0.066(3) -0.020(2) 0.004(3) 0.004(3)
C59 0.117(4) 0.114(4) 0.092(4) -0.042(3) 0.035(3) -0.016(3)
C60 0.066(3) 0.105(4) 0.118(4) -0.054(3) 0.008(3) 0.011(3)
C61 0.076(3) 0.071(2) 0.078(3) -0.025(2) -0.013(2) 0.018(2)
C62 0.055(2) 0.069(2) 0.087(3) 0.010(2) 0.0122(18) 0.0016(18)
C63 0.0499(18) 0.062(2) 0.066(2) 0.0010(19) -0.0047(17) -0.0025(17)
C64 0.074(2) 0.085(3) 0.075(3) -0.004(2) 0.008(2) -0.001(2)
C65 0.097(3) 0.123(4) 0.093(4) 0.012(3) 0.029(3) 0.013(3)
C66 0.057(2) 0.138(5) 0.100(4) 0.043(4) 0.011(2) 0.000(3)
C67 0.099(3) 0.083(3) 0.113(4) 0.029(3) -0.013(3) -0.030(3)
C68 0.093(3) 0.078(3) 0.090(3) -0.006(2) 0.014(2) -0.010(2)
O12 0.143(3) 0.130(3) 0.080(2) 0.047(2) 0.021(2) 0.002(2)
O13 0.083(2) 0.143(3) 0.196(4) 0.098(3) 0.010(2) 0.023(2)
O14 0.077(4) 0.102(4) 0.048(2) 0.003(2) 0.006(2) -0.012(3)
O14B 0.055(5) 0.078(5) 0.051(4) 0.003(3) -0.007(3) 0.000(3)
O15 0.0525(12) 0.0708(14) 0.0499(13) 0.0061(11) 0.0035(10) -0.0053(11)
O16 0.0720(15) 0.0559(13) 0.0635(14) -0.0158(11) 0.0214(12) -0.0090(11)
O17 0.0581(12) 0.0569(13) 0.0541(13) 0.0000(11) 0.0103(11) 0.0148(11)
O18 0.0739(15) 0.0539(13) 0.0732(15) 0.0081(13) 0.0139(12) -0.0020(12)
O19 0.0570(14) 0.0669(15) 0.0841(17) 0.0177(14) 0.0067(12) -0.0012(12)
O20 0.0585(13) 0.0546(12) 0.0455(12) 0.0059(10) 0.0014(10) 0.0073(11)
O22 0.0516(12) 0.0490(12) 0.0750(15) 0.0042(11) 0.0176(11) 0.0043(10)
S2 0.0983(8) 0.0805(7) 0.0774(7) 0.0197(6) -0.0260(6) -0.0076(7)

loop_
_atom_type_symbol
_atom_type_description
_atom_type_scat_dispersion_real
_atom_type_scat_dispersion_imag
_atom_type_scat_source
C C 0.0033 0.0016 'International Tables Vol C Tables 4.2.6.8 and 6.1.1.4'
H H 0.0000 0.0000 'International Tables Vol C Tables 4.2.6.8 and 6.1.1.4'
O O 0.0106 0.0060 'International Tables Vol C Tables 4.2.6.8 and 6.1.1.4'
S S 0.1246 0.1234 'International Tables Vol C Tables 4.2.6.8 and 6.1.1.4'

loop_
_geom_angle_atom_site_label_1
_geom_angle_atom_site_label_2
_geom_angle_atom_site_label_3
_geom_angle
_geom_angle_site_symmetry_1
_geom_angle_site_symmetry_3
_geom_angle_publ_flag
C41 O21 C55 113.4(2) . . ?
O3 C1 C2 113.5(3) . . ?
O3 C1 H1A 108.9 . . ?
C2 C1 H1A 108.9 . . ?
O3 C1 H1B 108.9 . . ?
C2 C1 H1B 108.9 . . ?
H1A C1 H1B 107.7 . . ?
O5 C2 C1 108.5(3) . . ?
O5 C2 C3 104.8(2) . . ?
C1 C2 C3 110.3(3) . . ?
O5 C2 H2 111.0 . . ?
C1 C2 H2 111.0 . . ?
C3 C2 H2 111.0 . . ?
O4 C3 C4 107.9(2) . . ?
O4 C3 C2 108.5(2) . . ?
C4 C3 C2 115.9(3) . . ?
O4 C3 H3 108.1 . . ?
C4 C3 H3 108.1 . . ?
C2 C3 H3 108.1 . . ?
O6 C4 C3 109.1(2) . . ?
O6 C4 C5 108.2(2) . . ?
C3 C4 C5 113.6(3) . . ?
O6 C4 H4 108.6 . . ?
C3 C4 H4 108.6 . . ?
C5 C4 H4 108.6 . . ?
O9 C5 C6 107.7(2) . . ?
O9 C5 C4 108.3(2) . . ?
C6 C5 C4 115.1(2) . . ?
O9 C5 H5 108.5 . . ?
C6 C5 H5 108.5 . . ?
C4 C5 H5 108.5 . . ?
O11 C6 C7 111.2(3) . . ?
O11 C6 C5 108.6(2) . . ?
C7 C6 C5 111.3(2) . . ?
O11 C6 H6 108.6 . . ?
C7 C6 H6 108.6 . . ?
C5 C6 H6 108.6 . . ?
O10 C7 C6 110.0(3) . . ?
O10 C7 H7A 109.7 . . ?
C6 C7 H7A 109.7 . . ?
O10 C7 H7B 109.7 . . ?
C6 C7 H7B 109.7 . . ?
H7A C7 H7B 108.2 . . ?
O5 C8 C9 108.7(3) . . ?
O5 C8 H8A 110.0 . . ?
C9 C8 H8A 110.0 . . ?
O5 C8 H8B 110.0 . . ?
C9 C8 H8B 110.0 . . ?
H8A C8 H8B 108.3 . . ?
C10 C9 C14 117.8(4) . . ?
C10 C9 C8 119.7(4) . . ?
C14 C9 C8 122.4(4) . . ?
C9 C10 C11 120.8(5) . . ?
C9 C10 H10 119.6 . . ?
C11 C10 H10 119.6 . . ?
C12 C11 C10 121.2(5) . . ?
C12 C11 H11 119.4 . . ?
C10 C11 H11 119.4 . . ?
C11 C12 C13 118.4(6) . . ?
C11 C12 H12 120.8 . . ?
C13 C12 H12 120.8 . . ?
C12 C13 C14 121.3(5) . . ?
C12 C13 H13 119.4 . . ?
C14 C13 H13 119.4 . . ?
C13 C14 C9 120.4(4) . . ?
C13 C14 H14 119.8 . . ?
C9 C14 H14 119.8 . . ?
O7 C15 O6 110.1(3) . . ?
O7 C15 C16 113.7(3) . . ?
O6 C15 C16 105.5(3) . . ?
O7 C15 C18 104.3(3) . . ?
O6 C15 C18 110.7(3) . . ?
C16 C15 C18 112.7(3) . . ?
C15 C16 H16A 109.5 . . ?
C15 C16 H16B 109.5 . . ?
H16A C16 H16B 109.5 . . ?
C15 C16 H16C 109.5 . . ?
H16A C16 H16C 109.5 . . ?
H16B C16 H16C 109.5 . . ?
O7 C17 H17A 109.5 . . ?
O7 C17 H17B 109.5 . . ?
H17A C17 H17B 109.5 . . ?
O7 C17 H17C 109.5 . . ?
H17A C17 H17C 109.5 . . ?
H17B C17 H17C 109.5 . . ?
O8 C18 O9 109.8(3) . . ?
O8 C18 C19 113.3(3) . . ?
O9 C18 C19 105.8(3) . . ?
O8 C18 C15 105.8(3) . . ?
O9 C18 C15 110.2(2) . . ?
C19 C18 C15 111.9(3) . . ?
C18 C19 H19A 109.5 . . ?
C18 C19 H19B 109.5 . . ?
H19A C19 H19B 109.5 . . ?
C18 C19 H19C 109.5 . . ?
H19A C19 H19C 109.5 . . ?
H19B C19 H19C 109.5 . . ?
O8 C20 H20A 109.5 . . ?
O8 C20 H20B 109.5 . . ?
H20A C20 H20B 109.5 . . ?
O8 C20 H20C 109.5 . . ?
H20A C20 H20C 109.5 . . ?
H20B C20 H20C 109.5 . . ?
O10 C21 C22 112.4(4) . . ?
O10 C21 H21A 109.1 . . ?
C22 C21 H21A 109.1 . . ?
O10 C21 H21B 109.1 . . ?
C22 C21 H21B 109.1 . . ?
H21A C21 H21B 107.9 . . ?
C23 C22 C27 117.0(4) . . ?
C23 C22 C21 124.1(5) . . ?
C27 C22 C21 118.9(4) . . ?
C24 C23 C22 124.3(5) . . ?
C24 C23 H23 117.9 . . ?
C22 C23 H23 117.9 . . ?
C23 C24 C25 117.7(5) . . ?
C23 C24 H24 121.1 . . ?
C25 C24 H24 121.1 . . ?
C24 C25 C26 120.1(5) . . ?
C24 C25 H25 119.9 . . ?
C26 C25 H25 119.9 . . ?
C27 C26 C25 119.5(6) . . ?
C27 C26 H26 120.3 . . ?
C25 C26 H26 120.3 . . ?
C26 C27 C22 121.3(5) . . ?
C26 C27 H27 119.3 . . ?
C22 C27 H27 119.3 . . ?
C29 C28 O11 107.2(6) . . ?
C29 C28 H28A 110.3 . . ?
O11 C28 H28A 110.3 . . ?
C29 C28 H28B 110.3 . . ?
O11 C28 H28B 110.3 . . ?
H28A C28 H28B 108.5 . . ?
C30 C29 C34 120.0 . . ?
C30 C29 C28 124.7(6) . . ?
C34 C29 C28 115.2(6) . . ?
C31 C30 C29 120.0 . . ?
C31 C30 H30 120.0 . . ?
C29 C30 H30 120.0 . . ?
C32 C31 C30 120.0 . . ?
C32 C31 H31 120.0 . . ?
C30 C31 H31 120.0 . . ?
C31 C32 C33 120.0 . . ?
C31 C32 H32 120.0 . . ?
C33 C32 H32 120.0 . . ?
C34 C33 C32 120.0 . . ?
C34 C33 H33 120.0 . . ?
C32 C33 H33 120.0 . . ?
C33 C34 C29 120.0 . . ?
C33 C34 H34 120.0 . . ?
C29 C34 H34 120.0 . . ?
O11 C28B C29B 105.9(6) . . ?
O11 C28B H28C 110.6 . . ?
C29B C28B H28C 110.6 . . ?
O11 C28B H28D 110.6 . . ?
C29B C28B H28D 110.6 . . ?
H28C C28B H28D 108.7 . . ?
C30B C29B C34B 120.0 . . ?
C30B C29B C28B 116.4(6) . . ?
C34B C29B C28B 123.6(6) . . ?
C31B C30B C29B 120.0 . . ?
C31B C30B H30B 120.0 . . ?
C29B C30B H30B 120.0 . . ?
C33B C31B C30B 120.0 . . ?
C33B C31B H31B 120.0 . . ?
C30B C31B H31B 120.0 . . ?
C31B C33B C32B 120.0 . . ?
C31B C33B H33B 120.0 . . ?
C32B C33B H33B 120.0 . . ?
C34B C32B C33B 120.0 . . ?
C34B C32B H32B 120.0 . . ?
C33B C32B H32B 120.0 . . ?
C32B C34B C29B 120.0 . . ?
C32B C34B H34B 120.0 . . ?
C29B C34B H34B 120.0 . . ?
C1 O3 S1 113.8(2) . . ?
C3 O4 S1 115.06(18) . . ?
C2 O5 C8 114.1(3) . . ?
C4 O6 C15 113.2(2) . . ?
C15 O7 C17 116.9(3) . . ?
C18 O8 C20 116.3(3) . . ?
C18 O9 C5 113.5(2) . . ?
C7 O10 C21 111.9(3) . . ?
C28B O11 C6 113.9(4) . . ?
C28B O11 C28 25.7(4) . . ?
C6 O11 C28 113.2(3) . . ?
O1 S1 O2 119.96(18) . . ?
O1 S1 O3 112.48(18) . . ?
O2 S1 O3 104.44(19) . . ?
O1 S1 O4 110.01(15) . . ?
O2 S1 O4 107.15(14) . . ?
O3 S1 O4 101.00(14) . . ?
O14 C35 C36 119.8(4) . . ?
O14 C35 H35A 107.4 . . ?
C36 C35 H35A 107.4 . . ?
O14 C35 H35B 107.4 . . ?
C36 C35 H35B 107.4 . . ?
H35A C35 H35B 106.9 . . ?
O16 C36 C35 110.6(3) . . ?
O16 C36 C37 103.7(2) . . ?
C35 C36 C37 111.7(3) . . ?
O16 C36 H36 110.2 . . ?
C35 C36 H36 110.2 . . ?
C37 C36 H36 110.2 . . ?
O15 C37 C38 108.8(2) . . ?
O15 C37 C36 108.5(2) . . ?
C38 C37 C36 116.2(3) . . ?
O15 C37 H37 107.7 . . ?
C38 C37 H37 107.7 . . ?
C36 C37 H37 107.7 . . ?
O17 C38 C37 108.2(2) . . ?
O17 C38 C39 108.1(2) . . ?
C37 C38 C39 115.4(3) . . ?
O17 C38 H38 108.3 . . ?
C37 C38 H38 108.3 . . ?
C39 C38 H38 108.3 . . ?
O20 C39 C40 108.0(2) . . ?
O20 C39 C38 107.5(2) . . ?
C40 C39 C38 114.0(2) . . ?
O20 C39 H39 109.1 . . ?
C40 C39 H39 109.1 . . ?
C38 C39 H39 109.1 . . ?
O22 C40 C39 107.3(2) . . ?
O22 C40 C41 112.0(3) . . ?
C39 C40 C41 111.8(2) . . ?
O22 C40 H40 108.6 . . ?
C39 C40 H40 108.6 . . ?
C41 C40 H40 108.6 . . ?
O21 C41 C40 108.3(2) . . ?
O21 C41 H41A 110.0 . . ?
C40 C41 H41A 110.0 . . ?
O21 C41 H41B 110.0 . . ?
C40 C41 H41B 110.0 . . ?
H41A C41 H41B 108.4 . . ?
O16 C42 C43 108.6(3) . . ?
O16 C42 H42A 110.0 . . ?
C43 C42 H42A 110.0 . . ?
O16 C42 H42B 110.0 . . ?
C43 C42 H42B 110.0 . . ?
H42A C42 H42B 108.4 . . ?
C44 C43 C48 117.0(4) . . ?
C44 C43 C42 121.3(4) . . ?
C48 C43 C42 121.7(4) . . ?
C43 C44 C45 122.1(4) . . ?
C43 C44 H44 118.9 . . ?
C45 C44 H44 118.9 . . ?
C46 C45 C44 119.4(4) . . ?
C46 C45 H45 120.3 . . ?
C44 C45 H45 120.3 . . ?
C47 C46 C45 119.9(5) . . ?
C47 C46 H46 120.1 . . ?
C45 C46 H46 120.0 . . ?
C46 C47 C48 121.0(5) . . ?
C46 C47 H47 119.5 . . ?
C48 C47 H47 119.5 . . ?
C47 C48 C43 120.5(4) . . ?
C47 C48 H48 119.7 . . ?
C43 C48 H48 119.7 . . ?
O18 C49 O17 110.3(3) . . ?
O18 C49 C50 112.9(3) . . ?
O17 C49 C50 105.1(3) . . ?
O18 C49 C52 104.8(3) . . ?
O17 C49 C52 110.2(2) . . ?
C50 C49 C52 113.6(3) . . ?
C49 C50 H50A 109.5 . . ?
C49 C50 H50B 109.5 . . ?
H50A C50 H50B 109.5 . . ?
C49 C50 H50C 109.5 . . ?
H50A C50 H50C 109.5 . . ?
H50B C50 H50C 109.5 . . ?
O18 C51 H51A 109.5 . . ?
O18 C51 H51B 109.5 . . ?
H51A C51 H51B 109.5 . . ?
O18 C51 H51C 109.5 . . ?
H51A C51 H51C 109.5 . . ?
H51B C51 H51C 109.5 . . ?
O19 C52 O20 110.9(2) . . ?
O19 C52 C53 112.7(3) . . ?
O20 C52 C53 105.8(3) . . ?
O19 C52 C49 104.6(3) . . ?
O20 C52 C49 110.4(2) . . ?
C53 C52 C49 112.5(3) . . ?
C52 C53 H53A 109.5 . . ?
C52 C53 H53B 109.5 . . ?
H53A C53 H53B 109.5 . . ?
C52 C53 H53C 109.5 . . ?
H53A C53 H53C 109.5 . . ?
H53B C53 H53C 109.5 . . ?
O19 C54 H54A 109.5 . . ?
O19 C54 H54B 109.5 . . ?
H54A C54 H54B 109.5 . . ?
O19 C54 H54C 109.5 . . ?
H54A C54 H54C 109.5 . . ?
H54B C54 H54C 109.5 . . ?
O21 C55 C56 111.8(3) . . ?
O21 C55 H55A 109.3 . . ?
C56 C55 H55A 109.3 . . ?
O21 C55 H55B 109.3 . . ?
C56 C55 H55B 109.3 . . ?
H55A C55 H55B 107.9 . . ?
C57 C56 C61 118.7(4) . . ?
C57 C56 C55 122.2(3) . . ?
C61 C56 C55 119.1(4) . . ?
C56 C57 C58 121.0(4) . . ?
C56 C57 H57 119.5 . . ?
C58 C57 H57 119.5 . . ?
C59 C58 C57 119.5(5) . . ?
C59 C58 H58 120.2 . . ?
C57 C58 H58 120.2 . . ?
C60 C59 C58 120.5(5) . . ?
C60 C59 H59 119.8 . . ?
C58 C59 H59 119.8 . . ?
C59 C60 C61 120.4(4) . . ?
C59 C60 H60 119.8 . . ?
C61 C60 H60 119.8 . . ?
C60 C61 C56 119.8(4) . . ?
C60 C61 H61 120.1 . . ?
C56 C61 H61 120.1 . . ?
O22 C62 C63 109.1(3) . . ?
O22 C62 H62A 109.9 . . ?
C63 C62 H62A 109.9 . . ?
O22 C62 H62B 109.9 . . ?
C63 C62 H62B 109.9 . . ?
H62A C62 H62B 108.3 . . ?
C68 C63 C64 117.8(4) . . ?
C68 C63 C62 122.3(4) . . ?
C64 C63 C62 119.8(4) . . ?
C65 C64 C63 122.1(4) . . ?
C65 C64 H64 119.0 . . ?
C63 C64 H64 118.9 . . ?
C64 C65 C66 119.7(5) . . ?
C64 C65 H65 120.1 . . ?
C66 C65 H65 120.1 . . ?
C67 C66 C65 120.5(5) . . ?
C67 C66 H66 119.8 . . ?
C65 C66 H66 119.7 . . ?
C66 C67 C68 119.7(5) . . ?
C66 C67 H67 120.1 . . ?
C68 C67 H67 120.2 . . ?
C63 C68 C67 120.1(4) . . ?
C63 C68 H68 120.0 . . ?
C67 C68 H68 120.0 . . ?
C35 O14 S2 110.4(3) . . ?
C37 O15 S2 114.71(18) . . ?
C36 O16 C42 116.0(3) . . ?
C49 O17 C38 112.7(2) . . ?
C49 O18 C51 117.4(3) . . ?
C52 O19 C54 116.6(3) . . ?
C52 O20 C39 113.5(2) . . ?
C62 O22 C40 114.8(2) . . ?
O13 S2 O12 118.7(2) . . ?
O13 S2 O15 110.3(2) . . ?
O12 S2 O15 107.50(17) . . ?
O13 S2 O14B 81.0(3) . . ?
O12 S2 O14B 134.6(3) . . ?
O15 S2 O14B 101.5(2) . . ?
O13 S2 O14 124.5(3) . . ?
O12 S2 O14 95.0(2) . . ?
O15 S2 O14 97.84(18) . . ?
O14B S2 O14 46.2(3) . . ?

loop_
_geom_bond_atom_site_label_1
_geom_bond_atom_site_label_2
_geom_bond_distance
_geom_bond_site_symmetry_2
_geom_bond_publ_flag
O21 C41 1.421(3) . ?
O21 C55 1.421(3) . ?
C1 O3 1.456(5) . ?
C1 C2 1.526(5) . ?
C1 H1A 0.9700 . ?
C1 H1B 0.9700 . ?
C2 O5 1.406(4) . ?
C2 C3 1.530(5) . ?
C2 H2 0.9800 . ?
C3 O4 1.461(4) . ?
C3 C4 1.495(4) . ?
C3 H3 0.9800 . ?
C4 O6 1.428(4) . ?
C4 C5 1.514(4) . ?
C4 H4 0.9800 . ?
C5 O9 1.432(3) . ?
C5 C6 1.509(4) . ?
C5 H5 0.9800 . ?
C6 O11 1.417(3) . ?
C6 C7 1.503(4) . ?
C6 H6 0.9800 . ?
C7 O10 1.392(4) . ?
C7 H7A 0.9700 . ?
C7 H7B 0.9700 . ?
C8 O5 1.425(4) . ?
C8 C9 1.472(6) . ?
C8 H8A 0.9700 . ?
C8 H8B 0.9700 . ?
C9 C10 1.353(6) . ?
C9 C14 1.362(6) . ?
C10 C11 1.359(7) . ?
C10 H10 0.9300 . ?
C11 C12 1.338(8) . ?
C11 H11 0.9300 . ?
C12 C13 1.343(8) . ?
C12 H12 0.9300 . ?
C13 C14 1.358(7) . ?
C13 H13 0.9300 . ?
C14 H14 0.9300 . ?
C15 O7 1.403(4) . ?
C15 O6 1.430(4) . ?
C15 C16 1.508(5) . ?
C15 C18 1.525(5) . ?
C16 H16A 0.9600 . ?
C16 H16B 0.9600 . ?
C16 H16C 0.9600 . ?
C17 O7 1.414(5) . ?
C17 H17A 0.9600 . ?
C17 H17B 0.9600 . ?
C17 H17C 0.9600 . ?
C18 O8 1.407(4) . ?
C18 O9 1.423(4) . ?
C18 C19 1.516(5) . ?
C19 H19A 0.9600 . ?
C19 H19B 0.9600 . ?
C19 H19C 0.9600 . ?
C20 O8 1.416(5) . ?
C20 H20A 0.9600 . ?
C20 H20B 0.9600 . ?
C20 H20C 0.9600 . ?
C21 O10 1.433(5) . ?
C21 C22 1.486(6) . ?
C21 H21A 0.9700 . ?
C21 H21B 0.9700 . ?
C22 C23 1.341(6) . ?
C22 C27 1.359(6) . ?
C23 C24 1.341(7) . ?
C23 H23 0.9300 . ?
C24 C25 1.345(8) . ?
C24 H24 0.9300 . ?
C25 C26 1.382(8) . ?
C25 H25 0.9300 . ?
C26 C27 1.336(7) . ?
C26 H26 0.9300 . ?
C27 H27 0.9300 . ?
C28 C29 1.426(8) . ?
C28 O11 1.474(7) . ?
C28 H28A 0.9700 . ?
C28 H28B 0.9700 . ?
C29 C30 1.3900 . ?
C29 C34 1.3900 . ?
C30 C31 1.3900 . ?
C30 H30 0.9300 . ?
C31 C32 1.3900 . ?
C31 H31 0.9300 . ?
C32 C33 1.3900 . ?
C32 H32 0.9300 . ?
C33 C34 1.3900 . ?
C33 H33 0.9300 . ?
C34 H34 0.9300 . ?
C28B O11 1.401(8) . ?
C28B C29B 1.517(10) . ?
C28B H28C 0.9700 . ?
C28B H28D 0.9700 . ?
C29B C30B 1.3900 . ?
C29B C34B 1.3900 . ?
C30B C31B 1.3900 . ?
C30B H30B 0.9300 . ?
C31B C33B 1.3900 . ?
C31B H31B 0.9300 . ?
C33B C32B 1.3900 . ?
C33B H33B 0.9300 . ?
C32B C34B 1.3900 . ?
C32B H32B 0.9300 . ?
C34B H34B 0.9300 . ?
O1 S1 1.389(3) . ?
O2 S1 1.404(3) . ?
O3 S1 1.549(3) . ?
O4 S1 1.557(2) . ?
C35 O14 1.403(6) . ?
C35 C36 1.505(5) . ?
C35 H35A 0.9700 . ?
C35 H35B 0.9700 . ?
C36 O16 1.398(4) . ?
C36 C37 1.515(4) . ?
C36 H36 0.9800 . ?
C37 O15 1.467(4) . ?
C37 C38 1.494(4) . ?
C37 H37 0.9800 . ?
C38 O17 1.437(3) . ?
C38 C39 1.512(4) . ?
C38 H38 0.9800 . ?
C39 O20 1.433(3) . ?
C39 C40 1.507(4) . ?
C39 H39 0.9800 . ?
C40 O22 1.418(3) . ?
C40 C41 1.513(4) . ?
C40 H40 0.9800 . ?
C41 H41A 0.9700 . ?
C41 H41B 0.9700 . ?
C42 O16 1.419(4) . ?
C42 C43 1.479(5) . ?
C42 H42A 0.9700 . ?
C42 H42B 0.9700 . ?
C43 C44 1.354(5) . ?
C43 C48 1.376(6) . ?
C44 C45 1.368(6) . ?
C44 H44 0.9300 . ?
C45 C46 1.353(7) . ?
C45 H45 0.9300 . ?
C46 C47 1.328(7) . ?
C46 H46 0.9300 . ?
C47 C48 1.371(7) . ?
C47 H47 0.9300 . ?
C48 H48 0.9300 . ?
C49 O18 1.405(4) . ?
C49 O17 1.430(4) . ?
C49 C50 1.506(5) . ?
C49 C52 1.531(5) . ?
C50 H50A 0.9600 . ?
C50 H50B 0.9600 . ?
C50 H50C 0.9600 . ?
C51 O18 1.405(4) . ?
C51 H51A 0.9600 . ?
C51 H51B 0.9600 . ?
C51 H51C 0.9600 . ?
C52 O19 1.398(4) . ?
C52 O20 1.416(4) . ?
C52 C53 1.521(5) . ?
C53 H53A 0.9600 . ?
C53 H53B 0.9600 . ?
C53 H53C 0.9600 . ?
C54 O19 1.423(5) . ?
C54 H54A 0.9600 . ?
C54 H54B 0.9600 . ?
C54 H54C 0.9600 . ?
C55 C56 1.490(5) . ?
C55 H55A 0.9700 . ?
C55 H55B 0.9700 . ?
C56 C57 1.363(5) . ?
C56 C61 1.380(5) . ?
C57 C58 1.379(6) . ?
C57 H57 0.9300 . ?
C58 C59 1.354(7) . ?
C58 H58 0.9300 . ?
C59 C60 1.352(7) . ?
C59 H59 0.9300 . ?
C60 C61 1.377(6) . ?
C60 H60 0.9300 . ?
C61 H61 0.9300 . ?
C62 O22 1.408(4) . ?
C62 C63 1.488(5) . ?
C62 H62A 0.9700 . ?
C62 H62B 0.9700 . ?
C63 C68 1.347(5) . ?
C63 C64 1.372(5) . ?
C64 C65 1.346(6) . ?
C64 H64 0.9300 . ?
C65 C66 1.346(7) . ?
C65 H65 0.9300 . ?
C66 C67 1.335(7) . ?
C66 H66 0.9300 . ?
C67 C68 1.406(6) . ?
C67 H67 0.9300 . ?
C68 H68 0.9300 . ?
O12 S2 1.402(3) . ?
O13 S2 1.365(4) . ?
O14 S2 1.631(5) . ?
O14B S2 1.605(6) . ?
O15 S2 1.555(2) . ?

loop_
_geom_torsion_atom_site_label_1
_geom_torsion_atom_site_label_2
_geom_torsion_atom_site_label_3
_geom_torsion_atom_site_label_4
_geom_torsion
_geom_torsion_site_symmetry_1
_geom_torsion_site_symmetry_2
_geom_torsion_site_symmetry_3
_geom_torsion_site_symmetry_4
_geom_torsion_publ_flag
O3 C1 C2 O5 -165.1(3) . . . . ?
O3 C1 C2 C3 -50.8(4) . . . . ?
O5 C2 C3 O4 168.6(2) . . . . ?
C1 C2 C3 O4 52.0(3) . . . . ?
O5 C2 C3 C4 -69.9(3) . . . . ?
C1 C2 C3 C4 173.5(3) . . . . ?
O4 C3 C4 O6 66.5(3) . . . . ?
C2 C3 C4 O6 -55.4(3) . . . . ?
O4 C3 C4 C5 -54.3(3) . . . . ?
C2 C3 C4 C5 -176.2(3) . . . . ?
O6 C4 C5 O9 60.1(3) . . . . ?
C3 C4 C5 O9 -178.6(2) . . . . ?
O6 C4 C5 C6 -179.3(2) . . . . ?
C3 C4 C5 C6 -58.0(3) . . . . ?
O9 C5 C6 O11 69.5(3) . . . . ?
C4 C5 C6 O11 -51.4(3) . . . . ?
O9 C5 C6 C7 -53.3(3) . . . . ?
C4 C5 C6 C7 -174.2(3) . . . . ?
O11 C6 C7 O10 72.0(3) . . . . ?
C5 C6 C7 O10 -166.8(3) . . . . ?
O5 C8 C9 C10 -117.3(4) . . . . ?
O5 C8 C9 C14 62.9(6) . . . . ?
C14 C9 C10 C11 -1.5(7) . . . . ?
C8 C9 C10 C11 178.7(4) . . . . ?
C9 C10 C11 C12 0.7(8) . . . . ?
C10 C11 C12 C13 1.5(9) . . . . ?
C11 C12 C13 C14 -2.8(9) . . . . ?
C12 C13 C14 C9 2.0(9) . . . . ?
C10 C9 C14 C13 0.2(7) . . . . ?
C8 C9 C14 C13 180.0(5) . . . . ?
O7 C15 C18 O8 -173.3(2) . . . . ?
O6 C15 C18 O8 68.4(3) . . . . ?
C16 C15 C18 O8 -49.6(4) . . . . ?
O7 C15 C18 O9 68.0(3) . . . . ?
O6 C15 C18 O9 -50.3(3) . . . . ?
C16 C15 C18 O9 -168.2(3) . . . . ?
O7 C15 C18 C19 -49.4(3) . . . . ?
O6 C15 C18 C19 -167.8(3) . . . . ?
C16 C15 C18 C19 74.3(4) . . . . ?
O10 C21 C22 C23 106.5(5) . . . . ?
O10 C21 C22 C27 -72.5(5) . . . . ?
C27 C22 C23 C24 1.0(7) . . . . ?
C21 C22 C23 C24 -178.0(5) . . . . ?
C22 C23 C24 C25 -0.3(8) . . . . ?
C23 C24 C25 C26 -1.7(9) . . . . ?
C24 C25 C26 C27 2.9(9) . . . . ?
C25 C26 C27 C22 -2.1(8) . . . . ?
C23 C22 C27 C26 0.2(7) . . . . ?
C21 C22 C27 C26 179.3(4) . . . . ?
O11 C28 C29 C30 67.5(8) . . . . ?
O11 C28 C29 C34 -110.0(6) . . . . ?
C34 C29 C30 C31 0.0 . . . . ?
C28 C29 C30 C31 -177.4(8) . . . . ?
C29 C30 C31 C32 0.0 . . . . ?
C30 C31 C32 C33 0.0 . . . . ?
C31 C32 C33 C34 0.0 . . . . ?
C32 C33 C34 C29 0.0 . . . . ?
C30 C29 C34 C33 0.0 . . . . ?
C28 C29 C34 C33 177.6(7) . . . . ?
O11 C28B C29B C30B 98.1(8) . . . . ?
O11 C28B C29B C34B -83.8(8) . . . . ?
C34B C29B C30B C31B 0.0 . . . . ?
C28B C29B C30B C31B 178.2(7) . . . . ?
C29B C30B C31B C33B 0.0 . . . . ?
C30B C31B C33B C32B 0.0 . . . . ?
C31B C33B C32B C34B 0.0 . . . . ?
C33B C32B C34B C29B 0.0 . . . . ?
C30B C29B C34B C32B 0.0 . . . . ?
C28B C29B C34B C32B -178.1(7) . . . . ?
C2 C1 O3 S1 57.2(4) . . . . ?
C4 C3 O4 S1 170.2(2) . . . . ?
C2 C3 O4 S1 -63.5(3) . . . . ?
C1 C2 O5 C8 -81.3(4) . . . . ?
C3 C2 O5 C8 160.8(3) . . . . ?
C9 C8 O5 C2 176.5(3) . . . . ?
C3 C4 O6 C15 176.1(3) . . . . ?
C5 C4 O6 C15 -59.9(3) . . . . ?
O7 C15 O6 C4 -59.7(3) . . . . ?
C16 C15 O6 C4 177.2(3) . . . . ?
C18 C15 O6 C4 55.1(3) . . . . ?
O6 C15 O7 C17 -63.4(4) . . . . ?
C16 C15 O7 C17 54.7(4) . . . . ?
C18 C15 O7 C17 177.9(3) . . . . ?
O9 C18 O8 C20 -63.7(4) . . . . ?
C19 C18 O8 C20 54.4(4) . . . . ?
C15 C18 O8 C20 177.3(3) . . . . ?
O8 C18 O9 C5 -61.2(3) . . . . ?
C19 C18 O9 C5 176.2(3) . . . . ?
C15 C18 O9 C5 55.0(3) . . . . ?
C6 C5 O9 C18 174.8(2) . . . . ?
C4 C5 O9 C18 -60.1(3) . . . . ?
C6 C7 O10 C21 -161.4(3) . . . . ?
C22 C21 O10 C7 -61.8(5) . . . . ?
C29B C28B O11 C6 162.1(5) . . . . ?
C29B C28B O11 C28 67.9(11) . . . . ?
C7 C6 O11 C28B -107.4(6) . . . . ?
C5 C6 O11 C28B 129.8(6) . . . . ?
C7 C6 O11 C28 -79.3(5) . . . . ?
C5 C6 O11 C28 157.9(4) . . . . ?
C29 C28 O11 C28B -72.8(11) . . . . ?
C29 C28 O11 C6 -170.1(5) . . . . ?
C1 O3 S1 O1 59.0(3) . . . . ?
C1 O3 S1 O2 -169.4(2) . . . . ?
C1 O3 S1 O4 -58.3(3) . . . . ?
C3 O4 S1 O1 -55.4(3) . . . . ?
C3 O4 S1 O2 172.6(2) . . . . ?
C3 O4 S1 O3 63.6(2) . . . . ?
O14 C35 C36 O16 -158.4(4) . . . . ?
O14 C35 C36 C37 -43.5(5) . . . . ?
O16 C36 C37 O15 162.7(2) . . . . ?
C35 C36 C37 O15 43.6(4) . . . . ?
O16 C36 C37 C38 -74.4(3) . . . . ?
C35 C36 C37 C38 166.5(3) . . . . ?
O15 C37 C38 O17 73.7(3) . . . . ?
C36 C37 C38 O17 -49.0(3) . . . . ?
O15 C37 C38 C39 -47.6(3) . . . . ?
C36 C37 C38 C39 -170.3(2) . . . . ?
O17 C38 C39 O20 61.2(3) . . . . ?
C37 C38 C39 O20 -177.5(2) . . . . ?
O17 C38 C39 C40 -179.1(2) . . . . ?
C37 C38 C39 C40 -57.8(3) . . . . ?
O20 C39 C40 O22 67.9(3) . . . . ?
C38 C39 C40 O22 -51.5(3) . . . . ?
O20 C39 C40 C41 -55.3(3) . . . . ?
C38 C39 C40 C41 -174.7(3) . . . . ?
C55 O21 C41 C40 -165.5(2) . . . . ?
O22 C40 C41 O21 92.5(3) . . . . ?
C39 C40 C41 O21 -147.1(2) . . . . ?
O16 C42 C43 C44 -118.3(4) . . . . ?
O16 C42 C43 C48 60.9(6) . . . . ?
C48 C43 C44 C45 -1.1(7) . . . . ?
C42 C43 C44 C45 178.1(4) . . . . ?
C43 C44 C45 C46 0.9(8) . . . . ?
C44 C45 C46 C47 0.2(8) . . . . ?
C45 C46 C47 C48 -0.9(10) . . . . ?
C46 C47 C48 C43 0.7(10) . . . . ?
C44 C43 C48 C47 0.4(8) . . . . ?
C42 C43 C48 C47 -178.8(5) . . . . ?
O18 C49 C52 O19 -172.5(2) . . . . ?
O17 C49 C52 O19 68.9(3) . . . . ?
C50 C49 C52 O19 -48.8(3) . . . . ?
O18 C49 C52 O20 68.1(3) . . . . ?
O17 C49 C52 O20 -50.5(3) . . . . ?
C50 C49 C52 O20 -168.2(3) . . . . ?
O18 C49 C52 C53 -49.8(3) . . . . ?
O17 C49 C52 C53 -168.5(3) . . . . ?
C50 C49 C52 C53 73.9(4) . . . . ?
C41 O21 C55 C56 84.2(3) . . . . ?
O21 C55 C56 C57 -95.8(4) . . . . ?
O21 C55 C56 C61 81.8(4) . . . . ?
C61 C56 C57 C58 -2.3(5) . . . . ?
C55 C56 C57 C58 175.4(3) . . . . ?
C56 C57 C58 C59 1.1(6) . . . . ?
C57 C58 C59 C60 0.2(7) . . . . ?
C58 C59 C60 C61 -0.4(7) . . . . ?
C59 C60 C61 C56 -0.7(6) . . . . ?
C57 C56 C61 C60 2.1(5) . . . . ?
C55 C56 C61 C60 -175.7(3) . . . . ?
O22 C62 C63 C68 61.6(5) . . . . ?
O22 C62 C63 C64 -114.8(4) . . . . ?
C68 C63 C64 C65 1.9(6) . . . . ?
C62 C63 C64 C65 178.4(4) . . . . ?
C63 C64 C65 C66 -0.6(7) . . . . ?
C64 C65 C66 C67 -0.3(8) . . . . ?
C65 C66 C67 C68 -0.1(7) . . . . ?
C64 C63 C68 C67 -2.2(6) . . . . ?
C62 C63 C68 C67 -178.6(4) . . . . ?
C66 C67 C68 C63 1.4(7) . . . . ?
C36 C35 O14 S2 53.8(5) . . . . ?
C38 C37 O15 S2 167.9(2) . . . . ?
C36 C37 O15 S2 -64.9(3) . . . . ?
C35 C36 O16 C42 -77.1(4) . . . . ?
C37 C36 O16 C42 163.0(3) . . . . ?
C43 C42 O16 C36 176.0(3) . . . . ?
O18 C49 O17 C38 -60.0(3) . . . . ?
C50 C49 O17 C38 178.0(3) . . . . ?
C52 C49 O17 C38 55.2(3) . . . . ?
C37 C38 O17 C49 173.3(2) . . . . ?
C39 C38 O17 C49 -61.1(3) . . . . ?
O17 C49 O18 C51 -61.9(3) . . . . ?
C50 C49 O18 C51 55.4(4) . . . . ?
C52 C49 O18 C51 179.5(3) . . . . ?
O20 C52 O19 C54 -55.1(4) . . . . ?
C53 C52 O19 C54 63.3(4) . . . . ?
C49 C52 O19 C54 -174.2(3) . . . . ?
O19 C52 O20 C39 -59.9(3) . . . . ?
C53 C52 O20 C39 177.6(3) . . . . ?
C49 C52 O20 C39 55.6(3) . . . . ?
C40 C39 O20 C52 175.6(2) . . . . ?
C38 C39 O20 C52 -61.0(3) . . . . ?
C63 C62 O22 C40 169.6(3) . . . . ?
C39 C40 O22 C62 157.0(3) . . . . ?
C41 C40 O22 C62 -80.0(3) . . . . ?
C37 O15 S2 O13 -61.7(3) . . . . ?
C37 O15 S2 O12 167.5(2) . . . . ?
C37 O15 S2 O14B 22.9(3) . . . . ?
C37 O15 S2 O14 69.7(3) . . . . ?
C35 O14 S2 O13 61.5(4) . . . . ?
C35 O14 S2 O12 -168.3(3) . . . . ?
C35 O14 S2 O15 -59.8(4) . . . . ?
C35 O14 S2 O14B 38.6(4) . . . . ?
